data_4062261
loop_
_publ_author_name
'Wang, Haiping'
'Li, Hung-Wing'
'Xie, Zuowei'

_publ_section_title
;
 Multiple Insertion of Unsaturated Molecules into the Zr-N Bonds of
 [\h^5^:\s-Me~2~A(C~9~H~6~)(C~2~B~10~H~10~)]Zr(NMe~2~)~2~ (A = C, Si)
;
_journal_issue 22
_journal_name_full Organometallics
_journal_page_first 4522
_journal_page_last 4531
_journal_paper_doi 10.1021/om0304255
_journal_volume 22
_journal_year 2003
_chemical_formula_sum 'C28 H52 B10 N4 S2 Zr'
_chemical_formula_weight 708.18
_space_group_IT_number 2
_symmetry_cell_setting triclinic
_symmetry_space_group_name_Hall '-P 1'
_symmetry_space_group_name_H-M 'P -1'
_cell_angle_alpha 98.568(2)
_cell_angle_beta 97.990(2)
_cell_angle_gamma 107.332(2)
_cell_formula_units_Z 2
_cell_length_a 11.747(1)
_cell_length_b 11.956(1)
_cell_length_c 16.297(1)
_cell_measurement_temperature 293(2)
_cell_volume 2119.3(3)
_diffrn_ambient_temperature 293(2)
_exptl_crystal_density_diffrn 1.110
_cod_database_code 4062261

loop_
_symmetry_equiv_pos_as_xyz
'x, y, z'
'-x, -y, -z'

loop_
_atom_site_label
_atom_site_type_symbol
_atom_site_fract_x
_atom_site_fract_y
_atom_site_fract_z
_atom_site_U_iso_or_equiv
_atom_site_adp_type
_atom_site_occupancy
_atom_site_symmetry_multiplicity
_atom_site_calc_flag
_atom_site_refinement_flags
_atom_site_disorder_assembly
_atom_site_disorder_group
Zr1 Zr -0.21448(8) 0.79701(8) 0.70068(6) 0.0365(3) Uani 1 1 d . B .
S1 S -0.1825(3) 0.8294(2) 0.86643(16) 0.0531(7) Uani 1 1 d . . .
S2 S -0.1132(2) 0.8044(3) 0.57361(16) 0.0565(8) Uani 1 1 d . B .
N1 N -0.0230(7) 0.9296(7) 0.7229(5) 0.045(2) Uani 1 1 d . B .
N2 N -0.1099(7) 0.6935(7) 0.7657(6) 0.053(2) Uani 1 1 d . . .
N3 N -0.0645(10) 0.6788(9) 0.9099(5) 0.078(3) Uani 1 1 d D . .
N4 N 0.1048(7) 0.9785(9) 0.6199(6) 0.063(3) Uani 1 1 d . B .
C1 C -0.4226(9) 0.9620(9) 0.6947(6) 0.047(3) Uani 1 1 d . B .
C2 C -0.2729(8) 0.9736(8) 0.7197(6) 0.040(2) Uani 1 1 d . . .
C3 C -0.5121(8) 0.8306(10) 0.6633(7) 0.054(3) Uani 1 1 d . . .
C4 C -0.5978(11) 0.8006(12) 0.7290(10) 0.100(5) Uani 1 1 d . B .
H4A H -0.5497 0.8054 0.7829 0.150 Uiso 1 1 calc R . .
H4B H -0.6547 0.7212 0.7094 0.150 Uiso 1 1 calc R . .
H4C H -0.6412 0.8570 0.7347 0.150 Uiso 1 1 calc R . .
C5 C -0.5964(11) 0.8203(11) 0.5792(8) 0.079(4) Uani 1 1 d . B .
H5A H -0.5486 0.8378 0.5366 0.118 Uiso 1 1 calc R . .
H5B H -0.6400 0.8762 0.5868 0.118 Uiso 1 1 calc R . .
H5C H -0.6530 0.7405 0.5619 0.118 Uiso 1 1 calc R . .
C11 C -0.4427(8) 0.7441(9) 0.6545(7) 0.046(3) Uani 1 1 d . B .
C12 C -0.4227(9) 0.6761(10) 0.7169(7) 0.056(3) Uani 1 1 d . . .
H12A H -0.4536 0.6770 0.7698 0.068 Uiso 1 1 calc R B .
C13 C -0.3685(9) 0.5922(9) 0.6818(8) 0.059(3) Uani 1 1 d . B .
H13A H -0.3547 0.5277 0.7083 0.071 Uiso 1 1 calc R . .
C14 C -0.3239(10) 0.5329(11) 0.5351(9) 0.073(3) Uani 1 1 d . . .
H14A H -0.2931 0.4729 0.5477 0.087 Uiso 1 1 calc R . .
C15 C -0.3350(12) 0.5560(13) 0.4533(9) 0.087(5) Uani 1 1 d . . .
H15A H -0.3126 0.5110 0.4107 0.105 Uiso 1 1 calc R . .
C16 C -0.3809(11) 0.6487(13) 0.4359(8) 0.076(4) Uani 1 1 d . . .
H16A H -0.3899 0.6619 0.3809 0.092 Uiso 1 1 calc R . .
C17 C -0.4115(9) 0.7177(11) 0.4946(7) 0.061(3) Uani 1 1 d . B .
H17A H -0.4371 0.7801 0.4806 0.073 Uiso 1 1 calc R . .
C18 C -0.4057(8) 0.6971(9) 0.5804(7) 0.047(3) Uani 1 1 d . . .
C19 C -0.3600(9) 0.6014(8) 0.5983(7) 0.053(3) Uani 1 1 d . B .
C20 C -0.1102(10) 0.7263(9) 0.8474(6) 0.053(3) Uani 1 1 d . A .
C21 C -0.036(3) 0.568(2) 0.9013(18) 0.091(9) Uiso 0.50 1 d PD A 1
H21A H -0.0678 0.5234 0.8445 0.136 Uiso 0.50 1 calc PR A 1
H21B H -0.0718 0.5221 0.9401 0.136 Uiso 0.50 1 calc PR A 1
H21C H 0.0507 0.5862 0.9135 0.136 Uiso 0.50 1 calc PR A 1
C22 C -0.017(2) 0.760(2) 0.9937(12) 0.071(8) Uiso 0.50 1 d PD A 1
H22A H -0.0388 0.8309 0.9929 0.106 Uiso 0.50 1 calc PR A 1
H22B H 0.0702 0.7811 1.0064 0.106 Uiso 0.50 1 calc PR A 1
H22C H -0.0505 0.7203 1.0361 0.106 Uiso 0.50 1 calc PR A 1
C21' C -0.111(3) 0.5445(17) 0.9015(18) 0.094(9) Uiso 0.50 1 d PD A 2
H21D H -0.1038 0.5066 0.8470 0.141 Uiso 0.50 1 calc PR A 2
H21E H -0.1945 0.5197 0.9070 0.141 Uiso 0.50 1 calc PR A 2
H21F H -0.0635 0.5219 0.9450 0.141 Uiso 0.50 1 calc PR A 2
C22' C -0.076(2) 0.724(2) 0.9976(11) 0.060(7) Uiso 0.50 1 d PD A 2
H22D H -0.0613 0.8086 1.0062 0.090 Uiso 0.50 1 calc PR A 2
H22E H -0.0183 0.7073 1.0375 0.090 Uiso 0.50 1 calc PR A 2
H22F H -0.1570 0.6847 1.0055 0.090 Uiso 0.50 1 calc PR A 2
C23 C -0.003(2) 0.659(2) 0.7371(14) 0.067(7) Uiso 0.50 1 d PD B 1
H23A H 0.0672 0.7278 0.7637 0.081 Uiso 0.50 1 calc PR B 1
H23B H 0.0027 0.5963 0.7674 0.081 Uiso 0.50 1 calc PR B 1
C24 C 0.022(4) 0.622(3) 0.6595(18) 0.146(14) Uiso 0.50 1 d PD B 1
H24A H 0.0869 0.6873 0.6489 0.175 Uiso 0.50 1 calc PR B 1
H24B H -0.0493 0.6092 0.6167 0.175 Uiso 0.50 1 calc PR B 1
C23' C -0.073(2) 0.594(2) 0.7314(13) 0.061(6) Uiso 0.50 1 d PD B 2
H23C H 0.0067 0.6171 0.7671 0.073 Uiso 0.50 1 calc PR B 2
H23D H -0.1234 0.5331 0.7563 0.073 Uiso 0.50 1 calc PR B 2
C24' C -0.0555(18) 0.523(2) 0.6678(14) 0.075(7) Uiso 0.50 1 d PD B 2
H24C H -0.0959 0.5407 0.6175 0.090 Uiso 0.50 1 calc PR B 2
H24D H -0.1032 0.4433 0.6712 0.090 Uiso 0.50 1 calc PR B 2
C25 C 0.0579(16) 0.5127(17) 0.6475(14) 0.156(8) Uani 1 1 d D . .
H25A H 0.1377 0.5410 0.6333 0.187 Uiso 0.50 1 calc PR B 1
H25B H 0.0730 0.4990 0.7047 0.187 Uiso 0.50 1 calc PR B 1
H25C H 0.0959 0.5708 0.6156 0.187 Uiso 0.50 1 d PR B 2
H25D H 0.1181 0.5147 0.6955 0.187 Uiso 0.50 1 d PR B 2
C26 C 0.006(2) 0.391(2) 0.5963(17) 0.137(10) Uiso 0.70 1 d PD B 1
H26A H 0.0708 0.3604 0.5859 0.206 Uiso 0.70 1 calc PR B 1
H26B H -0.0401 0.3928 0.5434 0.206 Uiso 0.70 1 calc PR B 1
H26C H -0.0456 0.3406 0.6261 0.206 Uiso 0.70 1 calc PR B 1
C26' C 0.063(9) 0.392(5) 0.657(7) 0.22(4) Uiso 0.30 1 d PD B 2
H26D H 0.1100 0.3668 0.6182 0.335 Uiso 0.30 1 calc PR B 2
H26E H -0.0175 0.3356 0.6446 0.335 Uiso 0.30 1 calc PR B 2
H26F H 0.1013 0.3955 0.7138 0.335 Uiso 0.30 1 calc PR B 2
C27 C 0.0030(8) 0.9153(9) 0.6476(7) 0.047(3) Uani 1 1 d . . .
C28 C 0.1788(11) 1.1017(12) 0.6574(9) 0.101(5) Uani 1 1 d . . .
H28A H 0.1633 1.1229 0.7129 0.152 Uiso 1 1 calc R B .
H28B H 0.1586 1.1538 0.6226 0.152 Uiso 1 1 calc R . .
H28C H 0.2632 1.1096 0.6612 0.152 Uiso 1 1 calc R . .
C29 C 0.1275(10) 0.9308(13) 0.5390(8) 0.082(4) Uani 1 1 d . . .
H29A H 0.0751 0.8496 0.5194 0.123 Uiso 1 1 calc R B .
H29B H 0.2108 0.9334 0.5452 0.123 Uiso 1 1 calc R . .
H29C H 0.1117 0.9780 0.4987 0.123 Uiso 1 1 calc R . .
C30 C 0.0607(9) 1.0034(10) 0.8012(7) 0.057(3) Uani 1 1 d . . .
H30A H 0.0152 1.0060 0.8464 0.068 Uiso 1 1 calc R B .
H30B H 0.0944 1.0844 0.7928 0.068 Uiso 1 1 calc R . .
C31 C 0.1642(10) 0.9568(12) 0.8281(7) 0.074(4) Uani 1 1 d . B .
H31A H 0.1309 0.8739 0.8329 0.088 Uiso 1 1 calc R . .
H31B H 0.2135 0.9595 0.7849 0.088 Uiso 1 1 calc R . .
C32 C 0.2424(12) 1.0282(14) 0.9105(8) 0.093(5) Uani 1 1 d . . .
H32A H 0.2825 1.1086 0.9031 0.112 Uiso 1 1 calc R B .
H32B H 0.1905 1.0341 0.9513 0.112 Uiso 1 1 calc R . .
C33 C 0.3366(14) 0.9795(18) 0.9463(9) 0.137(7) Uani 1 1 d . B .
H33A H 0.3831 1.0314 0.9987 0.206 Uiso 1 1 calc R . .
H33B H 0.3896 0.9745 0.9071 0.206 Uiso 1 1 calc R . .
H33C H 0.2980 0.9012 0.9564 0.206 Uiso 1 1 calc R . .
B3 B -0.3505(12) 1.0025(11) 0.7976(8) 0.057(3) Uani 1 1 d . B .
H3 H -0.3701 0.9451 0.8442 0.068 Uiso 1 1 calc R . .
B4 B -0.4561(14) 1.0704(14) 0.7564(9) 0.072(4) Uani 1 1 d . . .
H4 H -0.5444 1.0577 0.7758 0.086 Uiso 1 1 calc R B .
B5 B -0.4405(12) 1.0801(12) 0.6530(9) 0.060(4) Uani 1 1 d . B .
H5 H -0.5183 1.0745 0.6046 0.072 Uiso 1 1 calc R . .
B6 B -0.3251(10) 1.0149(11) 0.6308(7) 0.047(3) Uani 1 1 d . B .
H6 H -0.3284 0.9647 0.5677 0.056 Uiso 1 1 calc R . .
B7 B -0.2026(12) 1.0957(10) 0.8007(8) 0.056(3) Uani 1 1 d . B .
H7 H -0.1253 1.1004 0.8492 0.067 Uiso 1 1 calc R . .
B8 B -0.1877(12) 1.1056(10) 0.6954(8) 0.054(3) Uani 1 1 d . B .
H8 H -0.1004 1.1177 0.6747 0.064 Uiso 1 1 calc R . .
B9 B -0.2905(13) 1.1724(12) 0.6535(9) 0.067(4) Uani 1 1 d . . .
H9 H -0.2711 1.2267 0.6051 0.081 Uiso 1 1 calc R B .
B10 B -0.3702(15) 1.2084(13) 0.7348(9) 0.077(4) Uani 1 1 d . B .
H10 H -0.4012 1.2869 0.7404 0.092 Uiso 1 1 calc R . .
B11 B -0.3162(15) 1.1576(15) 0.8229(10) 0.084(5) Uani 1 1 d . B .
H11 H -0.3133 1.2035 0.8873 0.101 Uiso 1 1 calc R . .
B12 B -0.2137(14) 1.2234(12) 0.7616(9) 0.069(4) Uani 1 1 d . B .
H12 H -0.1438 1.3118 0.7848 0.083 Uiso 1 1 calc R . .

loop_
_atom_site_aniso_label
_atom_site_aniso_U_11
_atom_site_aniso_U_22
_atom_site_aniso_U_33
_atom_site_aniso_U_23
_atom_site_aniso_U_13
_atom_site_aniso_U_12
Zr1 0.0415(6) 0.0341(6) 0.0356(6) 0.0101(4) 0.0080(4) 0.0130(4)
S1 0.080(2) 0.0551(18) 0.0355(15) 0.0133(12) 0.0142(14) 0.0351(15)
S2 0.0559(17) 0.0658(19) 0.0405(16) 0.0054(13) 0.0140(13) 0.0096(14)
N1 0.045(5) 0.045(5) 0.042(5) 0.005(4) 0.000(4) 0.014(4)
N2 0.059(5) 0.049(5) 0.062(6) 0.012(4) 0.012(5) 0.034(4)
N3 0.132(9) 0.067(7) 0.045(6) 0.010(5) -0.007(6) 0.057(7)
N4 0.044(5) 0.087(8) 0.065(7) 0.034(5) 0.018(5) 0.021(5)
C1 0.047(6) 0.057(7) 0.045(6) 0.019(5) 0.012(5) 0.025(5)
C2 0.052(6) 0.039(6) 0.033(5) 0.014(4) 0.004(4) 0.021(5)
C3 0.036(6) 0.069(8) 0.065(7) 0.020(6) 0.015(5) 0.023(5)
C4 0.074(9) 0.080(10) 0.162(15) 0.032(9) 0.070(10) 0.026(8)
C5 0.071(8) 0.072(9) 0.086(9) 0.019(7) -0.019(7) 0.027(7)
C11 0.041(6) 0.041(6) 0.054(7) 0.018(5) 0.010(5) 0.005(5)
C12 0.038(6) 0.059(7) 0.071(8) 0.027(6) 0.018(6) 0.005(5)
C13 0.049(7) 0.043(7) 0.074(9) 0.020(6) -0.003(6) 0.002(5)
C14 0.066(8) 0.058(8) 0.081(10) -0.007(7) 0.010(7) 0.013(6)
C15 0.069(9) 0.084(11) 0.077(11) -0.031(8) 0.023(8) -0.003(8)
C16 0.079(9) 0.081(10) 0.045(8) -0.006(7) 0.008(7) 0.001(8)
C17 0.058(7) 0.067(8) 0.051(7) 0.012(6) 0.010(6) 0.009(6)
C18 0.037(6) 0.039(6) 0.058(7) 0.017(5) 0.001(5) 0.004(5)
C19 0.050(6) 0.025(6) 0.066(8) -0.005(5) 0.007(6) -0.005(5)
C20 0.072(7) 0.061(7) 0.029(6) 0.010(5) 0.006(5) 0.029(6)
C25 0.137(15) 0.134(17) 0.23(2) -0.003(15) 0.070(15) 0.096(14)
C27 0.029(5) 0.055(7) 0.060(7) 0.022(5) 0.013(5) 0.009(5)
C28 0.075(9) 0.082(10) 0.111(12) 0.040(8) 0.003(8) -0.031(8)
C29 0.055(7) 0.127(12) 0.090(10) 0.053(9) 0.037(7) 0.042(8)
C30 0.041(6) 0.058(7) 0.063(7) 0.005(6) 0.003(5) 0.010(5)
C31 0.063(8) 0.098(10) 0.060(8) 0.022(7) 0.005(6) 0.026(7)
C32 0.072(9) 0.130(13) 0.065(9) 0.001(8) -0.011(7) 0.036(9)
C33 0.115(13) 0.24(2) 0.072(11) 0.044(12) 0.001(9) 0.085(14)
B3 0.085(10) 0.059(8) 0.041(7) 0.012(6) 0.014(7) 0.044(7)
B4 0.082(10) 0.086(11) 0.063(9) 0.006(8) 0.019(8) 0.052(9)
B5 0.075(9) 0.063(9) 0.071(9) 0.038(7) 0.022(7) 0.052(7)
B6 0.052(7) 0.056(8) 0.039(7) 0.020(6) 0.009(6) 0.025(6)
B7 0.074(9) 0.039(7) 0.051(8) -0.001(6) -0.002(7) 0.025(6)
B8 0.063(8) 0.039(7) 0.062(8) 0.012(6) 0.007(7) 0.022(6)
B9 0.091(10) 0.056(9) 0.059(9) 0.026(7) -0.001(8) 0.030(8)
B10 0.113(13) 0.060(10) 0.075(10) 0.012(8) 0.012(9) 0.057(9)
B11 0.114(13) 0.097(13) 0.059(10) 0.001(8) 0.012(9) 0.068(11)
B12 0.090(10) 0.034(7) 0.084(10) 0.008(7) 0.021(8) 0.022(7)

loop_
_geom_bond_atom_site_label_1
_geom_bond_atom_site_label_2
_geom_bond_distance
_geom_bond_site_symmetry_2
_geom_bond_publ_flag
Zr1 N2 2.259(8) . ?
Zr1 N1 2.277(8) . ?
Zr1 C2 2.398(9) . ?
Zr1 C12 2.516(9) . ?
Zr1 C13 2.519(10) . ?
Zr1 S2 2.527(3) . ?
Zr1 C11 2.537(10) . ?
Zr1 C18 2.607(9) . ?
Zr1 C19 2.615(9) . ?
Zr1 S1 2.628(3) . ?
Zr1 C27 2.846(9) . ?
S1 C20 1.708(11) . ?
S2 C27 1.750(10) . ?
N1 C27 1.304(12) . ?
N1 C30 1.474(12) . ?
N2 C20 1.331(12) . ?
N2 C23' 1.446(19) . ?
N2 C23 1.54(2) . ?
N3 C20 1.361(12) . ?
N3 C21 1.449(17) . ?
N3 C22 1.478(16) . ?
N3 C22' 1.490(16) . ?
N3 C21' 1.512(17) . ?
N4 C27 1.385(12) . ?
N4 C29 1.449(14) . ?
N4 C28 1.456(14) . ?
C1 C3 1.569(14) . ?
C1 B4 1.694(17) . ?
C1 B3 1.698(15) . ?
C1 B6 1.701(15) . ?
C1 C2 1.707(13) . ?
C1 B5 1.709(14) . ?
C2 B6 1.693(13) . ?
C2 B3 1.715(16) . ?
C2 B7 1.721(15) . ?
C2 B8 1.733(15) . ?
C3 C11 1.499(14) . ?
C3 C5 1.540(14) . ?
C3 C4 1.577(15) . ?
C11 C12 1.430(14) . ?
C11 C18 1.433(14) . ?
C12 C13 1.432(15) . ?
C13 C19 1.397(15) . ?
C14 C15 1.397(18) . ?
C14 C19 1.410(15) . ?
C15 C16 1.416(19) . ?
C16 C17 1.327(16) . ?
C17 C18 1.450(14) . ?
C18 C19 1.450(14) . ?
C23 C24 1.377(18) . ?
C24 C25 1.485(18) . ?
C23' C24' 1.315(16) . ?
C24' C25 1.453(16) . ?
C25 C26 1.466(17) . ?
C25 C26' 1.49(2) . ?
C30 C31 1.519(14) . ?
C31 C32 1.492(15) . ?
C32 C33 1.487(19) . ?
B3 B11 1.75(2) . ?
B3 B7 1.752(19) . ?
B3 B4 1.783(18) . ?
B4 B5 1.737(19) . ?
B4 B11 1.76(2) . ?
B4 B10 1.77(2) . ?
B5 B10 1.77(2) . ?
B5 B9 1.78(2) . ?
B5 B6 1.805(17) . ?
B6 B8 1.742(16) . ?
B6 B9 1.773(17) . ?
B7 B11 1.76(2) . ?
B7 B8 1.766(18) . ?
B7 B12 1.772(18) . ?
B8 B9 1.753(17) . ?
B8 B12 1.771(18) . ?
B9 B12 1.79(2) . ?
B9 B10 1.80(2) . ?
B10 B11 1.75(2) . ?
B10 B12 1.78(2) . ?
B11 B12 1.75(2) . ?
